data_7036458
loop_
_publ_author_name
'Antonov, Alexander S.'
'Pozharskii, Alexander F.'
'Ozeryanskii, Valery A.'
'Filarowski, Aleksander'
'Suponitsky, Kyrill Yu'
'Tolstoy, Peter M.'
'Vovk, Mikhail A.'

_publ_section_title
;
 Ring lithiation of 1,8-bis(dimethylamino)naphthalene: another side of the
 'proton sponge coin'.
;
_journal_issue 40
_journal_name_full 'Dalton transactions (Cambridge, England : 2003)'
_journal_page_first 17756
_journal_page_last 17766
_journal_paper_doi 10.1039/c5dt02482j
_journal_volume 44
_journal_year 2015
_chemical_formula_moiety 'C18 H27 Li N2 O'
_chemical_formula_sum 'C18 H27 Li N2 O'
_chemical_formula_weight 294.36
_chemical_name_systematic
; 
 ? 
;
_space_group_IT_number 14
_symmetry_cell_setting monoclinic
_symmetry_space_group_name_Hall '-P 2ybc'
_symmetry_space_group_name_H-M 'P 1 21/c 1'
_atom_sites_solution_hydrogens geom
_atom_sites_solution_primary direct
_atom_sites_solution_secondary difmap
_audit_creation_method SHELXL-97
_audit_update_record
;
2014-09-08 deposited with the CCDC.
2015-09-07 downloaded from the CCDC.
;
_cell_angle_alpha 90.00
_cell_angle_beta 108.188(6)
_cell_angle_gamma 90.00
_cell_formula_units_Z 4
_cell_length_a 8.847(4)
_cell_length_b 23.449(9)
_cell_length_c 8.877(4)
_cell_measurement_reflns_used 626
_cell_measurement_temperature 120(2)
_cell_measurement_theta_max 19.72
_cell_measurement_theta_min 2.42
_cell_volume 1749.6(13)
_computing_cell_refinement 'SAINT (Bruker, 2009)'
_computing_data_collection 'APEX (Bruker, 2009)'
_computing_data_reduction 'SAINT (Bruker, 2009)'
_computing_molecular_graphics 'SHELXTL (Sheldrick, 2008)'
_computing_publication_material 'SHELXTL (Sheldrick, 2008) and PLATON (Spek, 2009)'
_computing_structure_refinement 'SHELXTL (Sheldrick, 2008)'
_computing_structure_solution 'SHELXTL (Sheldrick, 2008)'
_diffrn_ambient_temperature 120(2)
_diffrn_measured_fraction_theta_full 0.999
_diffrn_measured_fraction_theta_max 0.999
_diffrn_measurement_device_type 'Bruker APEX-II CCD'
_diffrn_measurement_method '\f and \w scans'
_diffrn_radiation_monochromator graphite
_diffrn_radiation_source 'sealed tube'
_diffrn_radiation_type MoK\a
_diffrn_radiation_wavelength 0.71073
_diffrn_reflns_av_R_equivalents 0.2432
_diffrn_reflns_av_sigmaI/netI 0.2692
_diffrn_reflns_limit_h_max 9
_diffrn_reflns_limit_h_min -10
_diffrn_reflns_limit_k_max 28
_diffrn_reflns_limit_k_min -28
_diffrn_reflns_limit_l_max 10
_diffrn_reflns_limit_l_min -10
_diffrn_reflns_number 10889
_diffrn_reflns_theta_full 25.99
_diffrn_reflns_theta_max 25.99
_diffrn_reflns_theta_min 2.42
_diffrn_standards_decay_% 0
_diffrn_standards_number 0
_exptl_absorpt_coefficient_mu 0.068
_exptl_absorpt_correction_T_max 0.999
_exptl_absorpt_correction_T_min 0.974
_exptl_absorpt_correction_type multi-scan
_exptl_absorpt_process_details 'SADABS-2008/1 (Bruker,2008)'
_exptl_crystal_colour yellow
_exptl_crystal_density_diffrn 1.118
_exptl_crystal_density_method 'not measured'
_exptl_crystal_description plate
_exptl_crystal_F_000 640
_exptl_crystal_size_max 0.20
_exptl_crystal_size_mid 0.14
_exptl_crystal_size_min 0.01
_refine_diff_density_max 0.275
_refine_diff_density_min -0.242
_refine_diff_density_rms 0.059
_refine_ls_extinction_method none
_refine_ls_goodness_of_fit_ref 0.968
_refine_ls_hydrogen_treatment constr
_refine_ls_matrix_type full
_refine_ls_number_parameters 205
_refine_ls_number_reflns 3424
_refine_ls_number_restraints 0
_refine_ls_restrained_S_all 0.968
_refine_ls_R_factor_all 0.2494
_refine_ls_R_factor_gt 0.0847
_refine_ls_shift/su_max 0.000
_refine_ls_shift/su_mean 0.000
_refine_ls_structure_factor_coef Fsqd
_refine_ls_weighting_details 'calc w=1/[\s^2^(Fo^2^)+(0.0513P)^2^] where P=(Fo^2^+2Fc^2^)/3'
_refine_ls_weighting_scheme calc
_refine_ls_wR_factor_gt 0.1293
_refine_ls_wR_factor_ref 0.1820
_reflns_number_gt 1266
_reflns_number_total 3424
_reflns_threshold_expression I>2\s(I)
_cod_data_source_file c5dt02482j3.cif
_cod_data_source_block comp5a
_cod_depositor_comments
;
The following automatic conversions were performed:

'_symmetry_cell_setting' value 'Monoclinic' changed to 'monoclinic'
according to
/usr/data/users/saulius/crontab/automatic-downloads/rss-feeds/RSC/lib/dictionaries/cif_core.dic
dictionary named 'cif_core.dic' version 2.4.2 from 2011-04-26.

Automatic conversion script
Id: cif_fix_values 3271 2015-04-21 07:52:19Z andrius 

 Adding full bibliography for 7036458.cif.
;
_cod_original_cell_volume 1749.4(12)
_cod_original_sg_symbol_H-M 'P 21/c  '
_cod_database_code 7036458

loop_
_symmetry_equiv_pos_as_xyz
'x, y, z'
'-x, y+1/2, -z+1/2'
'-x, -y, -z'
'x, -y-1/2, z-1/2'

loop_
_atom_site_label
_atom_site_type_symbol
_atom_site_fract_x
_atom_site_fract_y
_atom_site_fract_z
_atom_site_U_iso_or_equiv
_atom_site_adp_type
_atom_site_occupancy
_atom_site_symmetry_multiplicity
_atom_site_calc_flag
_atom_site_refinement_flags
Li1 Li 0.4065(9) 0.4847(3) 0.3739(9) 0.0272(19) Uani 1 1 d .
O1 O 0.2340(3) 0.43513(13) 0.2528(3) 0.0284(8) Uani 1 1 d .
N1 N 0.5666(4) 0.44327(14) 0.7580(4) 0.0211(9) Uani 1 1 d .
N2 N 0.6353(5) 0.32883(16) 0.9187(4) 0.0275(10) Uani 1 1 d .
C1 C 0.6113(5) 0.43315(19) 0.5096(5) 0.0232(11) Uani 1 1 d .
C2 C 0.7118(5) 0.41213(19) 0.4237(5) 0.0255(12) Uani 1 1 d .
H2A H 0.6862 0.4214 0.3144 0.031 Uiso 1 1 calc R
C3 C 0.8443(5) 0.37904(19) 0.4916(5) 0.0263(12) Uani 1 1 d .
H3A H 0.9183 0.3719 0.4359 0.032 Uiso 1 1 calc R
C4 C 0.8696(5) 0.35577(18) 0.6435(5) 0.0196(11) Uani 1 1 d .
C5 C 1.0057(5) 0.32136(18) 0.7153(5) 0.0270(12) Uani 1 1 d .
H5A H 1.0843 0.3163 0.6640 0.032 Uiso 1 1 calc R
C6 C 1.0231(6) 0.29587(19) 0.8566(6) 0.0305(13) Uani 1 1 d .
H6A H 1.1185 0.2758 0.9086 0.037 Uiso 1 1 calc R
C7 C 0.9014(6) 0.29881(18) 0.9266(6) 0.0286(12) Uani 1 1 d .
H7A H 0.9109 0.2777 1.0205 0.034 Uiso 1 1 calc R
C8 C 0.7688(5) 0.33175(19) 0.8613(5) 0.0227(11) Uani 1 1 d .
C9 C 0.7573(5) 0.36674(18) 0.7255(5) 0.0209(11) Uani 1 1 d .
C10 C 0.6431(5) 0.41167(18) 0.6600(5) 0.0195(11) Uani 1 1 d .
C11 C 0.6536(5) 0.45476(19) 0.9230(5) 0.0261(12) Uani 1 1 d .
H11A H 0.7681 0.4521 0.9391 0.039 Uiso 1 1 calc R
H11B H 0.6236 0.4267 0.9905 0.039 Uiso 1 1 calc R
H11C H 0.6277 0.4932 0.9509 0.039 Uiso 1 1 calc R
C12 C 0.3950(5) 0.4332(2) 0.7332(5) 0.0325(13) Uani 1 1 d .
H12A H 0.3417 0.4240 0.6215 0.049 Uiso 1 1 calc R
H12B H 0.3474 0.4676 0.7618 0.049 Uiso 1 1 calc R
H12C H 0.3827 0.4013 0.7998 0.049 Uiso 1 1 calc R
C13 C 0.6685(6) 0.3073(2) 1.0804(6) 0.0463(15) Uani 1 1 d .
H13A H 0.7579 0.3285 1.1517 0.069 Uiso 1 1 calc R
H13B H 0.6957 0.2667 1.0833 0.069 Uiso 1 1 calc R
H13C H 0.5742 0.3123 1.1146 0.069 Uiso 1 1 calc R
C14 C 0.5036(6) 0.2978(2) 0.8097(6) 0.0466(16) Uani 1 1 d .
H14A H 0.4838 0.3126 0.7020 0.070 Uiso 1 1 calc R
H14B H 0.4079 0.3027 0.8417 0.070 Uiso 1 1 calc R
H14C H 0.5305 0.2572 0.8121 0.070 Uiso 1 1 calc R
C15 C 0.0679(5) 0.4445(2) 0.1847(6) 0.0338(13) Uani 1 1 d .
H15A H 0.0088 0.4092 0.1914 0.041 Uiso 1 1 calc R
H15B H 0.0432 0.4550 0.0715 0.041 Uiso 1 1 calc R
C16 C 0.0183(5) 0.4921(2) 0.2738(6) 0.0341(13) Uani 1 1 d .
H16A H -0.0958 0.4994 0.2264 0.051 Uiso 1 1 calc R
H16B H 0.0782 0.5267 0.2679 0.051 Uiso 1 1 calc R
H16C H 0.0402 0.4810 0.3851 0.051 Uiso 1 1 calc R
C17 C 0.2850(5) 0.3844(2) 0.1900(6) 0.0436(15) Uani 1 1 d .
H17A H 0.3996 0.3876 0.2015 0.052 Uiso 1 1 calc R
H17B H 0.2258 0.3811 0.0756 0.052 Uiso 1 1 calc R
C18 C 0.2582(6) 0.3323(2) 0.2728(6) 0.0596(18) Uani 1 1 d .
H18A H 0.2889 0.2986 0.2236 0.089 Uiso 1 1 calc R
H18B H 0.1453 0.3296 0.2646 0.089 Uiso 1 1 calc R
H18C H 0.3225 0.3341 0.3847 0.089 Uiso 1 1 calc R

loop_
_atom_site_aniso_label
_atom_site_aniso_U_11
_atom_site_aniso_U_22
_atom_site_aniso_U_33
_atom_site_aniso_U_23
_atom_site_aniso_U_13
_atom_site_aniso_U_12
Li1 0.024(5) 0.030(5) 0.029(5) -0.005(4) 0.009(4) -0.007(4)
O1 0.0126(18) 0.0277(19) 0.038(2) -0.0059(16) -0.0020(14) 0.0006(14)
N1 0.012(2) 0.032(2) 0.018(2) -0.0021(18) 0.0041(17) 0.0008(18)
N2 0.035(3) 0.029(2) 0.023(2) 0.0025(19) 0.0149(19) -0.0020(19)
C1 0.015(3) 0.030(3) 0.023(3) -0.001(2) 0.004(2) -0.008(2)
C2 0.028(3) 0.030(3) 0.017(3) -0.003(2) 0.004(2) -0.002(2)
C3 0.018(3) 0.032(3) 0.027(3) -0.005(2) 0.005(2) 0.000(2)
C4 0.016(3) 0.021(3) 0.019(3) -0.006(2) 0.001(2) -0.001(2)
C5 0.019(3) 0.025(3) 0.034(3) -0.004(2) 0.003(2) 0.004(2)
C6 0.022(3) 0.029(3) 0.033(3) -0.003(2) -0.002(2) 0.006(2)
C7 0.033(3) 0.021(3) 0.029(3) -0.003(2) 0.005(2) 0.000(2)
C8 0.025(3) 0.024(3) 0.018(3) -0.005(2) 0.004(2) -0.001(2)
C9 0.020(3) 0.024(3) 0.017(3) -0.003(2) 0.002(2) -0.005(2)
C10 0.013(3) 0.025(3) 0.020(3) -0.003(2) 0.003(2) -0.006(2)
C11 0.026(3) 0.029(3) 0.021(3) -0.002(2) 0.005(2) 0.000(2)
C12 0.021(3) 0.039(3) 0.036(3) -0.002(3) 0.007(2) 0.001(2)
C13 0.068(4) 0.045(4) 0.039(4) 0.012(3) 0.035(3) 0.012(3)
C14 0.038(4) 0.044(4) 0.068(4) -0.013(3) 0.031(3) -0.011(3)
C15 0.025(3) 0.030(3) 0.040(3) -0.002(2) 0.002(2) -0.002(2)
C16 0.024(3) 0.036(3) 0.042(3) -0.012(3) 0.009(2) -0.001(2)
C17 0.016(3) 0.041(3) 0.066(4) -0.021(3) 0.001(3) 0.004(3)
C18 0.057(4) 0.030(3) 0.068(4) 0.002(3) -0.015(3) 0.009(3)

loop_
_atom_type_symbol
_atom_type_description
_atom_type_scat_dispersion_real
_atom_type_scat_dispersion_imag
_atom_type_scat_source
C C 0.0033 0.0016 'International Tables Vol C Tables 4.2.6.8 and 6.1.1.4'
H H 0.0000 0.0000 'International Tables Vol C Tables 4.2.6.8 and 6.1.1.4'
N N 0.0061 0.0033 'International Tables Vol C Tables 4.2.6.8 and 6.1.1.4'
O O 0.0106 0.0060 'International Tables Vol C Tables 4.2.6.8 and 6.1.1.4'
Li Li -0.0003 0.0001 'International Tables Vol C Tables 4.2.6.8 and 6.1.1.4'

loop_
_geom_angle_atom_site_label_1
_geom_angle_atom_site_label_2
_geom_angle_atom_site_label_3
_geom_angle
_geom_angle_site_symmetry_1
_geom_angle_site_symmetry_3
O1 Li1 N1 112.0(4) . 3_666
O1 Li1 C1 110.1(4) . .
N1 Li1 C1 121.9(4) 3_666 .
O1 Li1 C1 128.1(4) . 3_666
N1 Li1 C1 66.4(3) 3_666 3_666
C1 Li1 C1 112.9(3) . 3_666
O1 Li1 Li1 150.5(6) . 3_666
N1 Li1 Li1 96.4(4) 3_666 3_666
C1 Li1 Li1 56.8(3) . 3_666
C1 Li1 Li1 56.1(3) 3_666 3_666
O1 Li1 C10 116.1(4) . 3_666
N1 Li1 C10 36.07(18) 3_666 3_666
C1 Li1 C10 133.8(4) . 3_666
C1 Li1 C10 33.47(17) 3_666 3_666
Li1 Li1 C10 82.3(4) 3_666 3_666
C15 O1 C17 111.7(3) . .
C15 O1 Li1 132.0(3) . .
C17 O1 Li1 114.7(3) . .
C11 N1 C10 119.8(3) . .
C11 N1 C12 112.0(3) . .
C10 N1 C12 118.3(3) . .
C11 N1 Li1 107.2(3) . 3_666
C10 N1 Li1 85.6(3) . 3_666
C12 N1 Li1 109.4(3) . 3_666
C8 N2 C14 111.5(4) . .
C8 N2 C13 115.6(4) . .
C14 N2 C13 110.7(4) . .
C10 C1 C2 114.9(4) . .
C10 C1 Li1 128.3(4) . .
C2 C1 Li1 116.2(4) . .
C10 C1 Li1 83.5(3) . 3_666
C2 C1 Li1 134.1(4) . 3_666
Li1 C1 Li1 67.1(3) . 3_666
C3 C2 C1 123.2(4) . .
C3 C2 H2A 118.4 . .
C1 C2 H2A 118.4 . .
C2 C3 C4 119.8(4) . .
C2 C3 H3A 120.1 . .
C4 C3 H3A 120.1 . .
C3 C4 C5 120.5(4) . .
C3 C4 C9 119.4(4) . .
C5 C4 C9 120.0(4) . .
C6 C5 C4 120.0(4) . .
C6 C5 H5A 120.0 . .
C4 C5 H5A 120.0 . .
C5 C6 C7 120.5(4) . .
C5 C6 H6A 119.7 . .
C7 C6 H6A 119.7 . .
C8 C7 C6 120.8(4) . .
C8 C7 H7A 119.6 . .
C6 C7 H7A 119.6 . .
C7 C8 N2 121.0(4) . .
C7 C8 C9 120.3(4) . .
N2 C8 C9 118.5(4) . .
C4 C9 C8 116.6(4) . .
C4 C9 C10 115.8(4) . .
C8 C9 C10 127.6(4) . .
C1 C10 C9 124.2(4) . .
C1 C10 N1 113.7(4) . .
C9 C10 N1 121.6(4) . .
C1 C10 Li1 63.0(3) . 3_666
C9 C10 Li1 147.0(3) . 3_666
N1 C10 Li1 58.4(3) . 3_666
N1 C11 H11A 109.5 . .
N1 C11 H11B 109.5 . .
H11A C11 H11B 109.5 . .
N1 C11 H11C 109.5 . .
H11A C11 H11C 109.5 . .
H11B C11 H11C 109.5 . .
N1 C12 H12A 109.5 . .
N1 C12 H12B 109.5 . .
H12A C12 H12B 109.5 . .
N1 C12 H12C 109.5 . .
H12A C12 H12C 109.5 . .
H12B C12 H12C 109.5 . .
N2 C13 H13A 109.5 . .
N2 C13 H13B 109.5 . .
H13A C13 H13B 109.5 . .
N2 C13 H13C 109.5 . .
H13A C13 H13C 109.5 . .
H13B C13 H13C 109.5 . .
N2 C14 H14A 109.5 . .
N2 C14 H14B 109.5 . .
H14A C14 H14B 109.5 . .
N2 C14 H14C 109.5 . .
H14A C14 H14C 109.5 . .
H14B C14 H14C 109.5 . .
O1 C15 C16 108.8(4) . .
O1 C15 H15A 109.9 . .
C16 C15 H15A 109.9 . .
O1 C15 H15B 109.9 . .
C16 C15 H15B 109.9 . .
H15A C15 H15B 108.3 . .
C15 C16 H16A 109.5 . .
C15 C16 H16B 109.5 . .
H16A C16 H16B 109.5 . .
C15 C16 H16C 109.5 . .
H16A C16 H16C 109.5 . .
H16B C16 H16C 109.5 . .
O1 C17 C18 111.7(4) . .
O1 C17 H17A 109.3 . .
C18 C17 H17A 109.3 . .
O1 C17 H17B 109.3 . .
C18 C17 H17B 109.3 . .
H17A C17 H17B 107.9 . .
C17 C18 H18A 109.5 . .
C17 C18 H18B 109.5 . .
H18A C18 H18B 109.5 . .
C17 C18 H18C 109.5 . .
H18A C18 H18C 109.5 . .
H18B C18 H18C 109.5 . .

loop_
_geom_bond_atom_site_label_1
_geom_bond_atom_site_label_2
_geom_bond_distance
_geom_bond_site_symmetry_2
Li1 O1 1.952(8) .
Li1 N1 2.111(8) 3_666
Li1 C1 2.198(9) .
Li1 C1 2.216(9) 3_666
Li1 Li1 2.440(15) 3_666
Li1 C10 2.472(9) 3_666
O1 C15 1.421(5) .
O1 C17 1.445(5) .
N1 C11 1.451(5) .
N1 C10 1.460(5) .
N1 C12 1.483(5) .
N1 Li1 2.111(8) 3_666
N2 C8 1.427(5) .
N2 C14 1.456(6) .
N2 C13 1.463(5) .
C1 C10 1.372(5) .
C1 C2 1.428(6) .
C1 Li1 2.216(9) 3_666
C2 C3 1.377(6) .
C2 H2A 0.9500 .
C3 C4 1.407(6) .
C3 H3A 0.9500 .
C4 C5 1.424(6) .
C4 C9 1.426(6) .
C5 C6 1.354(6) .
C5 H5A 0.9500 .
C6 C7 1.403(6) .
C6 H6A 0.9500 .
C7 C8 1.372(6) .
C7 H7A 0.9500 .
C8 C9 1.435(6) .
C9 C10 1.450(6) .
C10 Li1 2.472(9) 3_666
C11 H11A 0.9800 .
C11 H11B 0.9800 .
C11 H11C 0.9800 .
C12 H12A 0.9800 .
C12 H12B 0.9800 .
C12 H12C 0.9800 .
C13 H13A 0.9800 .
C13 H13B 0.9800 .
C13 H13C 0.9800 .
C14 H14A 0.9800 .
C14 H14B 0.9800 .
C14 H14C 0.9800 .
C15 C16 1.510(6) .
C15 H15A 0.9900 .
C15 H15B 0.9900 .
C16 H16A 0.9800 .
C16 H16B 0.9800 .
C16 H16C 0.9800 .
C17 C18 1.482(7) .
C17 H17A 0.9900 .
C17 H17B 0.9900 .
C18 H18A 0.9800 .
C18 H18B 0.9800 .
C18 H18C 0.9800 .

loop_
_geom_torsion_atom_site_label_1
_geom_torsion_atom_site_label_2
_geom_torsion_atom_site_label_3
_geom_torsion_atom_site_label_4
_geom_torsion
_geom_torsion_site_symmetry_1
_geom_torsion_site_symmetry_4
N1 Li1 O1 C15 -61.4(6) 3_666 .
C1 Li1 O1 C15 159.7(4) . .
C1 Li1 O1 C15 15.3(8) 3_666 .
Li1 Li1 O1 C15 102.2(12) 3_666 .
C10 Li1 O1 C15 -22.0(7) 3_666 .
N1 Li1 O1 C17 102.8(4) 3_666 .
C1 Li1 O1 C17 -36.2(5) . .
C1 Li1 O1 C17 179.4(4) 3_666 .
Li1 Li1 O1 C17 -93.7(12) 3_666 .
C10 Li1 O1 C17 142.2(4) 3_666 .
O1 Li1 C1 C10 -89.4(5) . .
N1 Li1 C1 C10 136.4(5) 3_666 .
C1 Li1 C1 C10 60.8(5) 3_666 .
Li1 Li1 C1 C10 60.8(5) 3_666 .
C10 Li1 C1 C10 92.6(6) 3_666 .
O1 Li1 C1 C2 80.4(5) . .
N1 Li1 C1 C2 -53.8(5) 3_666 .
C1 Li1 C1 C2 -129.4(4) 3_666 .
Li1 Li1 C1 C2 -129.4(4) 3_666 .
C10 Li1 C1 C2 -97.6(5) 3_666 .
O1 Li1 C1 Li1 -150.2(6) . 3_666
N1 Li1 C1 Li1 75.5(4) 3_666 3_666
C1 Li1 C1 Li1 0.0 3_666 3_666
C10 Li1 C1 Li1 31.8(3) 3_666 3_666
C10 C1 C2 C3 -8.5(6) . .
Li1 C1 C2 C3 -179.7(4) . .
Li1 C1 C2 C3 97.6(6) 3_666 .
C1 C2 C3 C4 11.7(7) . .
C2 C3 C4 C5 179.9(4) . .
C2 C3 C4 C9 0.1(6) . .
C3 C4 C5 C6 -175.3(4) . .
C9 C4 C5 C6 4.5(6) . .
C4 C5 C6 C7 5.7(7) . .
C5 C6 C7 C8 -6.0(7) . .
C6 C7 C8 N2 171.2(4) . .
C6 C7 C8 C9 -4.1(7) . .
C14 N2 C8 C7 -105.4(5) . .
C13 N2 C8 C7 22.2(6) . .
C14 N2 C8 C9 70.0(5) . .
C13 N2 C8 C9 -162.4(4) . .
C3 C4 C9 C8 165.9(4) . .
C5 C4 C9 C8 -13.8(6) . .
C3 C4 C9 C10 -13.3(6) . .
C5 C4 C9 C10 167.0(4) . .
C7 C8 C9 C4 13.7(6) . .
N2 C8 C9 C4 -161.7(4) . .
C7 C8 C9 C10 -167.2(4) . .
N2 C8 C9 C10 17.3(6) . .
C2 C1 C10 C9 -6.3(6) . .
Li1 C1 C10 C9 163.6(4) . .
Li1 C1 C10 C9 -142.3(4) 3_666 .
C2 C1 C10 N1 166.0(3) . .
Li1 C1 C10 N1 -24.1(6) . .
Li1 C1 C10 N1 30.0(4) 3_666 .
C2 C1 C10 Li1 136.0(4) . 3_666
Li1 C1 C10 Li1 -54.0(5) . 3_666
C4 C9 C10 C1 16.9(6) . .
C8 C9 C10 C1 -162.1(4) . .
C4 C9 C10 N1 -154.8(4) . .
C8 C9 C10 N1 26.1(6) . .
C4 C9 C10 Li1 -75.3(7) . 3_666
C8 C9 C10 Li1 105.6(7) . 3_666
C11 N1 C10 C1 -138.8(4) . .
C12 N1 C10 C1 78.1(5) . .
Li1 N1 C10 C1 -31.5(4) 3_666 .
C11 N1 C10 C9 33.7(6) . .
C12 N1 C10 C9 -109.3(4) . .
Li1 N1 C10 C9 141.0(4) 3_666 .
C11 N1 C10 Li1 -107.3(4) . 3_666
C12 N1 C10 Li1 109.7(4) . 3_666
C17 O1 C15 C16 170.8(4) . .
Li1 O1 C15 C16 -24.7(6) . .
C15 O1 C17 C18 -83.2(5) . .
Li1 O1 C17 C18 109.5(5) . .
